data_4075240
loop_
_publ_author_name
'Huynh, Han Vinh'
'Han, Yuan'
'Ho, Joanne Hui Hui'
'Tan, Geok Kheng'

_publ_section_title
;
 Palladium(II) Complexes of a Sterically Bulky, Benzannulated
 N-Heterocyclic Carbene with Unusual Intramolecular
 C&#x2212;H&#x00B7;&#x00B7;&#x00B7;Pd and
 Ccarbene&#x00B7;&#x00B7;&#x00B7;Br Interactions and Their Catalytic
 Activities
;
_journal_issue 13
_journal_name_full Organometallics
_journal_page_first 3267
_journal_paper_doi 10.1021/om060151w
_journal_volume 25
_journal_year 2006
_chemical_formula_sum 'C30 H41 Br3 Cl12 N4 Pd'
_chemical_formula_weight 1229.20
_chemical_name_systematic
; 
 ? 
;
_space_group_IT_number 14
_symmetry_cell_setting monoclinic
_symmetry_space_group_name_Hall '-P 2ybc'
_symmetry_space_group_name_H-M 'P 1 21/c 1'
_atom_sites_solution_hydrogens geom
_atom_sites_solution_primary direct
_atom_sites_solution_secondary difmap
_audit_creation_method SHELXL-97
_cell_angle_alpha 90.00
_cell_angle_beta 93.0060(10)
_cell_angle_gamma 90.00
_cell_formula_units_Z 4
_cell_length_a 15.7290(7)
_cell_length_b 8.9604(4)
_cell_length_c 33.5536(16)
_cell_measurement_reflns_used 3709
_cell_measurement_temperature 223(2)
_cell_measurement_theta_max 25.33
_cell_measurement_theta_min 2.58
_cell_volume 4722.5(4)
_computing_cell_refinement 'Bruker SMART'
_computing_data_collection 'Bruker SMART'
_computing_data_reduction 'Bruker SAINT'
_computing_molecular_graphics 'Bruker SHELXTL'
_computing_publication_material 'Bruker SHELXTL'
_computing_structure_refinement 'SHELXL-97 (Sheldrick, 1997)'
_computing_structure_solution 'SHELXS-97 (Sheldrick, 1990)'
_diffrn_ambient_temperature 223(2)
_diffrn_measured_fraction_theta_full 0.999
_diffrn_measured_fraction_theta_max 0.999
_diffrn_measurement_device_type 'CCD area detector'
_diffrn_measurement_method 'phi and omega scans'
_diffrn_radiation_monochromator graphite
_diffrn_radiation_source 'fine-focus sealed tube'
_diffrn_radiation_type MoK\a
_diffrn_radiation_wavelength 0.71073
_diffrn_reflns_av_R_equivalents 0.0652
_diffrn_reflns_av_sigmaI/netI 0.0822
_diffrn_reflns_limit_h_max 20
_diffrn_reflns_limit_h_min -15
_diffrn_reflns_limit_k_max 11
_diffrn_reflns_limit_k_min -11
_diffrn_reflns_limit_l_max 43
_diffrn_reflns_limit_l_min -43
_diffrn_reflns_number 32676
_diffrn_reflns_theta_full 27.50
_diffrn_reflns_theta_max 27.50
_diffrn_reflns_theta_min 1.22
_exptl_absorpt_coefficient_mu 3.637
_exptl_absorpt_correction_T_max 0.5605
_exptl_absorpt_correction_T_min 0.3543
_exptl_absorpt_correction_type 'Sadabds, (Sheldrick 2001)'
_exptl_crystal_colour Orange
_exptl_crystal_density_diffrn 1.729
_exptl_crystal_density_meas 0
_exptl_crystal_density_method 'not measured'
_exptl_crystal_description Block
_exptl_crystal_F_000 2416
_exptl_crystal_size_max 0.36
_exptl_crystal_size_mid 0.20
_exptl_crystal_size_min 0.18
_refine_diff_density_max 1.037
_refine_diff_density_min -0.691
_refine_diff_density_rms 0.120
_refine_ls_extinction_method none
_refine_ls_goodness_of_fit_ref 0.996
_refine_ls_hydrogen_treatment mixed
_refine_ls_matrix_type full
_refine_ls_number_parameters 481
_refine_ls_number_reflns 10858
_refine_ls_number_restraints 45
_refine_ls_restrained_S_all 1.004
_refine_ls_R_factor_all 0.1116
_refine_ls_R_factor_gt 0.0591
_refine_ls_shift/su_max 0.001
_refine_ls_shift/su_mean 0.000
_refine_ls_structure_factor_coef Fsqd
_refine_ls_weighting_details 'calc w=1/[\s^2^(Fo^2^)+(0.0716P)^2^+0.0000P] where P=(Fo^2^+2Fc^2^)/3'
_refine_ls_weighting_scheme calc
_refine_ls_wR_factor_gt 0.1297
_refine_ls_wR_factor_ref 0.1483
_reflns_number_gt 6502
_reflns_number_total 10858
_reflns_threshold_expression >2sigma(I)
_cod_data_source_file om060151wsi20060217_020148.cif
_cod_data_source_block Complex_3
_cod_depositor_comments
;
The following automatic conversions were performed:

'_symmetry_cell_setting' value 'Monoclinic' changed to 'monoclinic'
according to /home/saulius/struct/CIF-dictionaries/cif_core.dic
dictionary named 'cif_core.dic' version 2.4.1 from 2010-06-29.

Automatic conversion script
Id: cif_fix_values 1715 2011-07-08 13:25:40Z adriana 
;
_cod_original_sg_symbol_H-M P2(1)/c
_cod_database_code 4075240

loop_
_symmetry_equiv_pos_as_xyz
'x, y, z'
'-x, y+1/2, -z+1/2'
'-x, -y, -z'
'x, -y-1/2, z-1/2'

loop_
_atom_site_label
_atom_site_type_symbol
_atom_site_fract_x
_atom_site_fract_y
_atom_site_fract_z
_atom_site_U_iso_or_equiv
_atom_site_adp_type
_atom_site_occupancy
_atom_site_symmetry_multiplicity
_atom_site_calc_flag
_atom_site_refinement_flags
_atom_site_disorder_assembly
_atom_site_disorder_group
Pd1 Pd 0.32531(3) 0.38034(5) 0.138148(11) 0.03010(12) Uani 1 1 d . . .
Br1 Br 0.33240(4) 0.37929(7) 0.063762(16) 0.04723(18) Uani 1 1 d . . .
Br2 Br 0.43948(4) 0.19918(7) 0.147381(18) 0.04964(19) Uani 1 1 d . . .
Br3 Br 0.20891(4) 0.56112(8) 0.137779(19) 0.04853(18) Uani 1 1 d . . .
N1 N 0.3754(3) 0.4594(4) 0.22095(12) 0.0278(10) Uani 1 1 d . . .
N2 N 0.2750(3) 0.2916(5) 0.21813(12) 0.0298(10) Uani 1 1 d . . .
C1 C 0.3238(3) 0.3786(6) 0.19626(15) 0.0290(11) Uani 1 1 d . . .
C2 C 0.3591(3) 0.4238(6) 0.26056(15) 0.0298(12) Uani 1 1 d . . .
C3 C 0.3943(4) 0.4714(7) 0.29710(16) 0.0404(14) Uani 1 1 d . . .
H3 H 0.4375 0.5440 0.2985 0.049 Uiso 1 1 calc R . .
C4 C 0.3646(4) 0.4100(7) 0.33129(16) 0.0424(15) Uani 1 1 d . . .
H4 H 0.3881 0.4397 0.3564 0.051 Uiso 1 1 calc R . .
C5 C 0.2996(4) 0.3034(7) 0.32869(17) 0.0443(15) Uani 1 1 d . . .
H5 H 0.2796 0.2638 0.3524 0.053 Uiso 1 1 calc R . .
C6 C 0.2640(4) 0.2545(6) 0.29296(16) 0.0377(13) Uani 1 1 d . . .
H6 H 0.2203 0.1828 0.2917 0.045 Uiso 1 1 calc R . .
C7 C 0.2952(3) 0.3154(6) 0.25878(15) 0.0304(12) Uani 1 1 d . . .
C8 C 0.4328(3) 0.5757(6) 0.20691(16) 0.0342(13) Uani 1 1 d . . .
H8 H 0.4301 0.5697 0.1774 0.041 Uiso 1 1 calc R . .
C9 C 0.4003(5) 0.7288(7) 0.2175(2) 0.0556(18) Uani 1 1 d . . .
H9A H 0.3426 0.7411 0.2063 0.083 Uiso 1 1 calc R . .
H9B H 0.4367 0.8045 0.2067 0.083 Uiso 1 1 calc R . .
H9C H 0.4008 0.7389 0.2463 0.083 Uiso 1 1 calc R . .
C10 C 0.5244(4) 0.5469(8) 0.22062(19) 0.0503(17) Uani 1 1 d . . .
H10A H 0.5302 0.5525 0.2495 0.075 Uiso 1 1 calc R . .
H10B H 0.5607 0.6213 0.2092 0.075 Uiso 1 1 calc R . .
H10C H 0.5411 0.4484 0.2120 0.075 Uiso 1 1 calc R . .
C11 C 0.2115(4) 0.1882(7) 0.20001(18) 0.0424(15) Uani 1 1 d . . .
H11 H 0.2121 0.2022 0.1708 0.051 Uiso 1 1 calc R . .
C12 C 0.2379(5) 0.0277(7) 0.2085(2) 0.067(2) Uani 1 1 d . . .
H12A H 0.2952 0.0118 0.1999 0.100 Uiso 1 1 calc R . .
H12B H 0.1989 -0.0393 0.1940 0.100 Uiso 1 1 calc R . .
H12C H 0.2366 0.0083 0.2369 0.100 Uiso 1 1 calc R . .
C13 C 0.1230(4) 0.2267(10) 0.2117(2) 0.070(2) Uani 1 1 d . . .
H13A H 0.1180 0.2061 0.2399 0.106 Uiso 1 1 calc R . .
H13B H 0.0818 0.1670 0.1962 0.106 Uiso 1 1 calc R . .
H13C H 0.1121 0.3317 0.2067 0.106 Uiso 1 1 calc R . .
Cl2B Cl 0.1241(2) 0.6530(4) 0.33982(10) 0.1337(11) Uani 1 1 d . . .
Cl3B Cl 0.15748(18) 0.0221(3) 0.09865(7) 0.1044(8) Uani 1 1 d . . .
Cl2C Cl 0.1573(2) 0.6632(3) 0.25598(9) 0.1387(13) Uani 1 1 d . . .
C2S C 0.1985(5) 0.6675(9) 0.3038(2) 0.069(2) Uani 1 1 d . . .
H2S H 0.2365 0.5798 0.3072 0.083 Uiso 1 1 calc R . .
C3S C 0.1205(5) 0.1860(9) 0.0752(2) 0.065(2) Uani 1 1 d . . .
H3S H 0.1675 0.2595 0.0762 0.078 Uiso 1 1 calc R . .
Cl2A Cl 0.26184(15) 0.8249(3) 0.31207(7) 0.0873(7) Uani 1 1 d . . .
Cl3A Cl 0.03587(14) 0.2616(3) 0.09978(7) 0.0843(7) Uani 1 1 d . . .
Cl3C Cl 0.09092(17) 0.1520(3) 0.02558(7) 0.1025(9) Uani 1 1 d . . .
N3 N 0.2060(4) 0.7575(6) 0.00811(16) 0.0539(14) Uani 1 1 d . . .
N4 N 0.3143(3) 0.8723(5) 0.03837(14) 0.0440(12) Uani 1 1 d . . .
C14 C 0.2618(4) 0.7553(7) 0.0390(2) 0.0525(17) Uani 1 1 d . . .
H14A H 0.2641 0.6809 0.0587 0.063 Uiso 1 1 calc R . .
C15 C 0.2227(4) 0.8811(7) -0.01492(18) 0.0482(16) Uani 1 1 d . . .
C16 C 0.1837(5) 0.9351(9) -0.0504(2) 0.0613(19) Uani 1 1 d . . .
H16 H 0.1383 0.8849 -0.0639 0.074 Uiso 1 1 calc R . .
C17 C 0.2154(5) 1.0633(10) -0.0641(2) 0.070(2) Uani 1 1 d . . .
H17 H 0.1900 1.1044 -0.0876 0.084 Uiso 1 1 calc R . .
C18 C 0.2826(6) 1.1375(9) -0.0458(2) 0.069(2) Uani 1 1 d . . .
H18 H 0.3027 1.2252 -0.0575 0.083 Uiso 1 1 calc R . .
C19 C 0.3218(5) 1.0866(7) -0.01027(19) 0.0520(17) Uani 1 1 d . . .
H19 H 0.3670 1.1387 0.0029 0.062 Uiso 1 1 calc R . .
C20 C 0.2905(4) 0.9546(7) 0.00463(18) 0.0439(15) Uani 1 1 d . . .
C21 C 0.1375(5) 0.6473(9) -0.0020(2) 0.069(2) Uani 1 1 d . . .
H21 H 0.0935 0.7014 -0.0184 0.083 Uiso 1 1 calc R . .
C22 C 0.1698(6) 0.5256(10) -0.0280(3) 0.086(3) Uani 1 1 d . . .
H22A H 0.2146 0.4707 -0.0134 0.129 Uiso 1 1 calc R . .
H22B H 0.1921 0.5691 -0.0517 0.129 Uiso 1 1 calc R . .
H22C H 0.1235 0.4582 -0.0356 0.129 Uiso 1 1 calc R . .
C23 C 0.0968(6) 0.6003(11) 0.0341(3) 0.097(3) Uani 1 1 d . . .
H23A H 0.0803 0.6876 0.0489 0.146 Uiso 1 1 calc R . .
H23B H 0.1364 0.5408 0.0505 0.146 Uiso 1 1 calc R . .
H23C H 0.0467 0.5413 0.0268 0.146 Uiso 1 1 calc R . .
C24 C 0.3857(4) 0.9097(8) 0.06786(19) 0.0531(17) Uani 1 1 d . . .
H24 H 0.3825 1.0176 0.0739 0.064 Uiso 1 1 calc R . .
C25 C 0.4683(5) 0.8812(11) 0.0494(3) 0.089(3) Uani 1 1 d . . .
H25A H 0.4758 0.7746 0.0459 0.133 Uiso 1 1 calc R . .
H25B H 0.5145 0.9203 0.0666 0.133 Uiso 1 1 calc R . .
H25C H 0.4682 0.9301 0.0236 0.133 Uiso 1 1 calc R . .
C26 C 0.3784(5) 0.8259(8) 0.1060(2) 0.064(2) Uani 1 1 d . . .
H26A H 0.3819 0.7196 0.1008 0.096 Uiso 1 1 calc R . .
H26B H 0.3242 0.8485 0.1171 0.096 Uiso 1 1 calc R . .
H26C H 0.4244 0.8550 0.1248 0.096 Uiso 1 1 calc R . .
Cl1D Cl 0.58836(15) 0.4554(3) 0.02957(6) 0.0903(7) Uani 1 1 d . . .
Cl1E Cl 0.59460(15) 0.5280(2) 0.11254(6) 0.0806(6) Uani 1 1 d . . .
Cl1F Cl 0.63686(15) 0.2320(3) 0.08718(7) 0.0855(7) Uani 1 1 d . . .
C1SA C 0.5716(5) 0.3875(8) 0.07779(19) 0.0570(18) Uani 1 1 d . . .
H1SA H 0.5113 0.3575 0.0792 0.068 Uiso 1 1 calc R . .
C4S C 0.0060(12) 0.1366(17) 0.3410(5) 0.088(6) Uiso 0.50 1 d PD A 1
H4S H -0.0507 0.1052 0.3494 0.106 Uiso 0.50 1 calc PR A 1
Cl4A Cl 0.0406(3) 0.0225(5) 0.30190(15) 0.0800(12) Uani 0.50 1 d PDU A 1
Cl4B Cl 0.0033(11) 0.3146(11) 0.3222(3) 0.141(4) Uani 0.50 1 d PDU A 1
Cl4C Cl 0.0838(6) 0.1142(11) 0.3794(2) 0.159(4) Uani 0.50 1 d PDU A 1
C4X C 0.0142(19) 0.130(3) 0.3571(7) 0.079(8) Uiso 0.20 1 d PD B 2
H4X H -0.0323 0.0672 0.3664 0.095 Uiso 0.20 1 calc PR B 2
Cl4D Cl 0.0181(13) 0.123(2) 0.3044(5) 0.154(4) Uiso 0.20 1 d PD B 2
Cl4E Cl 0.1115(19) 0.070(3) 0.3764(8) 0.154(4) Uiso 0.20 1 d PD B 2
Cl4F Cl 0.0011(13) 0.315(2) 0.3711(6) 0.154(4) Uiso 0.20 1 d PD B 2
C4Y C 0.0056(18) 0.192(2) 0.3485(5) 0.079(8) Uiso 0.30 1 d PD C 3
H4Y H -0.0535 0.1553 0.3501 0.095 Uiso 0.30 1 calc PR C 3
Cl4G Cl 0.0708(7) 0.0378(12) 0.3394(3) 0.128(2) Uiso 0.30 1 d PD C 3
Cl4H Cl 0.0364(8) 0.2703(14) 0.3943(3) 0.128(2) Uiso 0.30 1 d PD C 3
Cl4I Cl 0.007(2) 0.318(2) 0.3096(5) 0.128(2) Uiso 0.30 1 d PD C 3

loop_
_atom_site_aniso_label
_atom_site_aniso_U_11
_atom_site_aniso_U_22
_atom_site_aniso_U_33
_atom_site_aniso_U_23
_atom_site_aniso_U_13
_atom_site_aniso_U_12
Pd1 0.0340(2) 0.0276(2) 0.0283(2) 0.00086(18) -0.00152(17) -0.00146(18)
Br1 0.0560(4) 0.0550(4) 0.0304(3) -0.0007(3) -0.0009(3) 0.0014(3)
Br2 0.0593(4) 0.0443(4) 0.0450(3) -0.0001(3) 0.0004(3) 0.0195(3)
Br3 0.0414(4) 0.0530(4) 0.0513(4) 0.0122(3) 0.0032(3) 0.0130(3)
N1 0.035(3) 0.020(2) 0.029(2) 0.0010(18) 0.0036(19) -0.0020(19)
N2 0.032(3) 0.024(2) 0.033(2) 0.0021(19) -0.001(2) -0.003(2)
C1 0.030(3) 0.021(3) 0.036(3) -0.001(2) 0.000(2) 0.006(2)
C2 0.033(3) 0.025(3) 0.031(3) 0.001(2) 0.001(2) 0.004(2)
C3 0.045(4) 0.037(3) 0.039(3) -0.005(3) -0.004(3) 0.004(3)
C4 0.054(4) 0.045(4) 0.028(3) -0.005(3) -0.006(3) 0.009(3)
C5 0.051(4) 0.049(4) 0.034(3) 0.007(3) 0.009(3) 0.010(3)
C6 0.036(3) 0.035(3) 0.043(3) 0.009(3) 0.002(3) 0.003(3)
C7 0.026(3) 0.034(3) 0.031(3) -0.003(2) 0.001(2) 0.005(2)
C8 0.040(3) 0.031(3) 0.032(3) 0.001(2) 0.003(2) -0.006(3)
C9 0.073(5) 0.029(3) 0.066(4) 0.003(3) 0.010(4) -0.008(3)
C10 0.032(3) 0.061(4) 0.057(4) 0.013(3) -0.001(3) -0.011(3)
C11 0.044(4) 0.039(3) 0.044(3) 0.007(3) -0.005(3) -0.013(3)
C12 0.100(6) 0.027(3) 0.072(5) 0.003(3) -0.009(4) -0.017(4)
C13 0.039(4) 0.100(6) 0.070(5) 0.005(5) -0.008(4) -0.018(4)
Cl2B 0.133(2) 0.119(2) 0.157(3) 0.030(2) 0.076(2) 0.0053(19)
Cl3B 0.134(2) 0.0924(18) 0.0853(16) -0.0094(14) -0.0105(15) 0.0272(16)
Cl2C 0.189(3) 0.109(2) 0.109(2) 0.0257(17) -0.073(2) -0.049(2)
C2S 0.072(5) 0.060(5) 0.076(5) 0.015(4) 0.012(4) 0.015(4)
C3S 0.052(4) 0.071(5) 0.074(5) -0.007(4) 0.010(4) -0.004(4)
Cl2A 0.0873(16) 0.0917(17) 0.0819(14) -0.0022(12) -0.0050(12) -0.0097(13)
Cl3A 0.0731(14) 0.0958(16) 0.0856(14) -0.0331(13) 0.0209(11) -0.0045(12)
Cl3C 0.1058(19) 0.138(2) 0.0638(13) -0.0203(14) 0.0047(12) 0.0392(17)
N3 0.057(4) 0.055(4) 0.048(3) 0.000(3) -0.001(3) -0.013(3)
N4 0.054(3) 0.035(3) 0.044(3) -0.006(2) 0.006(2) -0.003(3)
C14 0.065(5) 0.042(4) 0.051(4) 0.005(3) 0.004(3) -0.003(3)
C15 0.053(4) 0.051(4) 0.042(3) -0.006(3) 0.010(3) 0.001(3)
C16 0.061(5) 0.071(5) 0.052(4) -0.009(4) 0.002(4) 0.006(4)
C17 0.085(6) 0.072(6) 0.052(4) 0.004(4) -0.002(4) 0.022(5)
C18 0.096(6) 0.051(5) 0.062(5) 0.008(4) 0.012(4) 0.005(4)
C19 0.065(5) 0.044(4) 0.048(4) -0.002(3) 0.009(3) 0.001(3)
C20 0.049(4) 0.039(4) 0.043(3) -0.011(3) 0.007(3) 0.002(3)
C21 0.062(5) 0.083(6) 0.061(5) 0.007(4) -0.007(4) -0.018(4)
C22 0.087(6) 0.084(6) 0.086(6) -0.026(5) -0.004(5) -0.023(5)
C23 0.079(6) 0.127(9) 0.085(6) -0.001(6) -0.013(5) -0.051(6)
C24 0.065(5) 0.046(4) 0.048(4) 0.005(3) -0.001(3) -0.009(3)
C25 0.055(5) 0.133(9) 0.078(6) 0.023(6) 0.001(4) -0.001(5)
C26 0.080(5) 0.056(4) 0.056(4) 0.007(4) -0.003(4) -0.012(4)
Cl1D 0.0935(16) 0.127(2) 0.0490(11) 0.0069(12) -0.0060(11) 0.0113(15)
Cl1E 0.1128(18) 0.0640(13) 0.0651(12) -0.0154(10) 0.0046(12) -0.0098(12)
Cl1F 0.0967(17) 0.0734(14) 0.0886(15) 0.0043(12) 0.0274(12) 0.0292(12)
C1SA 0.062(4) 0.058(4) 0.052(4) -0.011(3) 0.005(3) -0.006(4)
Cl4A 0.065(3) 0.058(2) 0.118(4) 0.004(2) 0.010(2) -0.006(2)
Cl4B 0.148(6) 0.085(4) 0.189(10) -0.014(6) -0.006(9) 0.043(4)
Cl4C 0.158(8) 0.214(10) 0.097(4) 0.064(5) -0.054(5) -0.105(7)

loop_
_atom_type_symbol
_atom_type_description
_atom_type_scat_dispersion_real
_atom_type_scat_dispersion_imag
_atom_type_scat_source
C C 0.0033 0.0016 'International Tables Vol C Tables 4.2.6.8 and 6.1.1.4'
H H 0.0000 0.0000 'International Tables Vol C Tables 4.2.6.8 and 6.1.1.4'
N N 0.0061 0.0033 'International Tables Vol C Tables 4.2.6.8 and 6.1.1.4'
Br Br -0.2901 2.4595 'International Tables Vol C Tables 4.2.6.8 and 6.1.1.4'
Pd Pd -0.9988 1.0072 'International Tables Vol C Tables 4.2.6.8 and 6.1.1.4'
Cl Cl 0.1484 0.1585 'International Tables Vol C Tables 4.2.6.8 and 6.1.1.4'

loop_
_geom_angle_atom_site_label_1
_geom_angle_atom_site_label_2
_geom_angle_atom_site_label_3
_geom_angle
C1 Pd1 Br2 85.11(14)
C1 Pd1 Br3 87.83(14)
Br2 Pd1 Br3 172.92(3)
C1 Pd1 Br1 178.02(15)
Br2 Pd1 Br1 93.06(3)
Br3 Pd1 Br1 94.01(2)
C1 N1 C2 109.2(4)
C1 N1 C8 123.1(4)
C2 N1 C8 127.5(4)
C1 N2 C7 109.8(4)
C1 N2 C11 122.5(4)
C7 N2 C11 127.8(5)
N2 C1 N1 108.7(4)
N2 C1 Pd1 126.1(4)
N1 C1 Pd1 125.1(4)
C3 C2 C7 120.3(5)
C3 C2 N1 133.2(5)
C7 C2 N1 106.5(4)
C4 C3 C2 118.5(6)
C3 C4 C5 120.0(5)
C6 C5 C4 122.5(6)
C5 C6 C7 117.0(5)
C6 C7 C2 121.6(5)
C6 C7 N2 132.5(5)
C2 C7 N2 105.8(5)
N1 C8 C10 111.9(4)
N1 C8 C9 110.3(5)
C10 C8 C9 114.3(5)
N2 C11 C13 111.4(5)
N2 C11 C12 110.2(5)
C13 C11 C12 114.6(6)
Cl2C C2S Cl2B 114.8(5)
Cl2C C2S Cl2A 110.8(4)
Cl2B C2S Cl2A 110.7(5)
Cl3C C3S Cl3A 110.5(4)
Cl3C C3S Cl3B 110.5(4)
Cl3A C3S Cl3B 111.0(4)
C14 N3 C15 108.2(6)
C14 N3 C21 127.7(6)
C15 N3 C21 124.1(5)
C14 N4 C20 106.8(5)
C14 N4 C24 127.6(5)
C20 N4 C24 125.7(5)
N3 C14 N4 111.3(6)
N3 C15 C20 106.2(5)
N3 C15 C16 131.8(7)
C20 C15 C16 122.0(7)
C17 C16 C15 115.7(7)
C16 C17 C18 123.7(7)
C17 C18 C19 121.6(7)
C20 C19 C18 116.1(7)
C19 C20 N4 131.6(6)
C19 C20 C15 120.9(6)
N4 C20 C15 107.5(5)
C23 C21 N3 110.3(6)
C23 C21 C22 116.6(8)
N3 C21 C22 110.6(7)
C25 C24 C26 112.3(6)
C25 C24 N4 109.1(6)
C26 C24 N4 111.4(5)
Cl1E C1SA Cl1F 110.9(4)
Cl1E C1SA Cl1D 109.3(4)
Cl1F C1SA Cl1D 109.0(4)
Cl4B C4S Cl4C 112.4(11)
Cl4B C4S Cl4A 105.6(9)
Cl4C C4S Cl4A 104.5(9)
Cl4E C4X Cl4F 108.3(14)
Cl4E C4X Cl4D 106.7(14)
Cl4F C4X Cl4D 108.4(14)
Cl4I C4Y Cl4H 113.1(14)
Cl4I C4Y Cl4G 110.8(13)
Cl4H C4Y Cl4G 109.5(12)

loop_
_geom_bond_atom_site_label_1
_geom_bond_atom_site_label_2
_geom_bond_distance
Pd1 C1 1.951(5)
Pd1 Br2 2.4284(7)
Pd1 Br3 2.4441(7)
Pd1 Br1 2.5042(7)
N1 C1 1.340(6)
N1 C2 1.403(6)
N1 C8 1.473(7)
N2 C1 1.340(7)
N2 C7 1.400(6)
N2 C11 1.471(7)
C2 C3 1.386(7)
C2 C7 1.397(7)
C3 C4 1.376(8)
C4 C5 1.400(9)
C5 C6 1.368(8)
C6 C7 1.383(7)
C8 C10 1.511(8)
C8 C9 1.512(8)
C11 C13 1.506(9)
C11 C12 1.519(9)
Cl2B C2S 1.730(8)
Cl3B C3S 1.751(8)
Cl2C C2S 1.700(8)
C2S Cl2A 1.740(8)
C3S Cl3C 1.732(7)
C3S Cl3A 1.740(7)
N3 C14 1.321(8)
N3 C15 1.383(8)
N3 C21 1.487(9)
N4 C14 1.337(8)
N4 C20 1.386(8)
N4 C24 1.495(8)
C15 C20 1.390(8)
C15 C16 1.398(9)
C16 C17 1.343(11)
C17 C18 1.367(11)
C18 C19 1.391(9)
C19 C20 1.384(9)
C21 C23 1.461(11)
C21 C22 1.502(11)
C24 C25 1.490(10)
C24 C26 1.493(9)
Cl1D C1SA 1.761(7)
Cl1E C1SA 1.740(7)
Cl1F C1SA 1.749(7)
C4S Cl4B 1.715(15)
C4S Cl4C 1.742(15)
C4S Cl4A 1.771(16)
C4X Cl4E 1.718(19)
C4X Cl4F 1.736(19)
C4X Cl4D 1.771(19)
C4Y Cl4I 1.726(18)
C4Y Cl4H 1.736(17)
C4Y Cl4G 1.758(18)
